data_2234690
loop_
_publ_author_name
'El-Emam, Ali A.'
'Al-Omar, Mohamed A.'
'Ghabbour, Hazem A.'
'Fun, Hoong-Kun'
'Chia, Tze Shyang'

_publ_section_title
;
 3-[(<i>N</i>-Methylanilino)methyl]-5-(thiophen-2-yl)-1,3,4-oxadiazole-2(3<i>H</i>)-thione
;
_journal_coeditor_code IS5107
_journal_issue 5
_journal_name_full 'Acta Crystallographica Section E'
_journal_page_first o1345
_journal_page_last o1346
_journal_paper_doi 10.1107/S1600536812014419
_journal_volume 68
_journal_year 2012
_chemical_formula_iupac 'C14 H13 N3 O S2'
_chemical_formula_moiety 'C14 H13 N3 O S2'
_chemical_formula_sum 'C14 H13 N3 O S2'
_chemical_formula_weight 303.39
_chemical_name_systematic
;
3-[(<i>N</i>-Methylanilino)methyl]-5-(thiophen-2-yl)-1,3,4-oxadiazole-
2(3<i>H</i>)-thione
;
_space_group_IT_number 14
_symmetry_cell_setting monoclinic
_symmetry_space_group_name_Hall '-P 2yn'
_symmetry_space_group_name_H-M 'P 1 21/n 1'
_atom_sites_solution_hydrogens geom
_atom_sites_solution_primary direct
_atom_sites_solution_secondary difmap
_audit_creation_method SHELXL-97
_cell_angle_alpha 90.00
_cell_angle_beta 108.072(6)
_cell_angle_gamma 90.00
_cell_formula_units_Z 4
_cell_length_a 11.9682(8)
_cell_length_b 7.4526(5)
_cell_length_c 17.0749(14)
_cell_measurement_reflns_used 587
_cell_measurement_temperature 296(2)
_cell_measurement_theta_max 45.30
_cell_measurement_theta_min 3.99
_cell_volume 1447.85(19)
_computing_cell_refinement 'SAINT (Bruker, 2009)'
_computing_data_collection 'APEX2 (Bruker, 2009)'
_computing_data_reduction 'SAINT (Bruker, 2009)'
_computing_molecular_graphics 'SHELXTL (Sheldrick, 2008)'
_computing_publication_material
;
SHELXTL (Sheldrick, 2008) and PLATON (Spek, 2009)
;
_computing_structure_refinement 'SHELXTL (Sheldrick, 2008)'
_computing_structure_solution 'SHELXTL (Sheldrick, 2008)'
_diffrn_ambient_temperature 296(2)
_diffrn_measured_fraction_theta_full 0.985
_diffrn_measured_fraction_theta_max 0.985
_diffrn_measurement_device_type
;
Bruker SMART APEXII CCD area-detector
;
_diffrn_measurement_method '\f and \w scans'
_diffrn_radiation_monochromator graphite
_diffrn_radiation_source 'fine-focus sealed tube'
_diffrn_radiation_type CuK\a
_diffrn_radiation_wavelength 1.54178
_diffrn_reflns_av_R_equivalents 0.0657
_diffrn_reflns_av_sigmaI/netI 0.0519
_diffrn_reflns_limit_h_max 14
_diffrn_reflns_limit_h_min -14
_diffrn_reflns_limit_k_max 7
_diffrn_reflns_limit_k_min -8
_diffrn_reflns_limit_l_max 18
_diffrn_reflns_limit_l_min -20
_diffrn_reflns_number 10021
_diffrn_reflns_theta_full 69.51
_diffrn_reflns_theta_max 69.51
_diffrn_reflns_theta_min 3.99
_diffrn_standards_number 0
_exptl_absorpt_coefficient_mu 3.324
_exptl_absorpt_correction_T_max 0.7541
_exptl_absorpt_correction_T_min 0.1500
_exptl_absorpt_correction_type multi-scan
_exptl_absorpt_process_details '(<i>SADABS</i>; Bruker, 2009)'
_exptl_crystal_colour colorless
_exptl_crystal_density_diffrn 1.392
_exptl_crystal_density_method 'not measured'
_exptl_crystal_description needle
_exptl_crystal_F_000 632
_exptl_crystal_size_max 0.92
_exptl_crystal_size_mid 0.16
_exptl_crystal_size_min 0.09
_refine_diff_density_max 0.155
_refine_diff_density_min -0.200
_refine_ls_extinction_coef 0.0019(4)
_refine_ls_extinction_expression Fc^*^=kFc[1+0.001xFc^2^\l^3^/sin(2\q)]^-1/4^
_refine_ls_extinction_method 'SHELXTL (Sheldrick, 2008)'
_refine_ls_goodness_of_fit_ref 0.970
_refine_ls_hydrogen_treatment constr
_refine_ls_matrix_type full
_refine_ls_number_parameters 220
_refine_ls_number_reflns 2676
_refine_ls_number_restraints 0
_refine_ls_restrained_S_all 0.970
_refine_ls_R_factor_all 0.0852
_refine_ls_R_factor_gt 0.0484
_refine_ls_shift/su_max 0.001
_refine_ls_shift/su_mean 0.000
_refine_ls_structure_factor_coef Fsqd
_refine_ls_weighting_details 'calc w=1/[\s^2^(Fo^2^)+(0.0811P)^2^+0.0000P] where P=(Fo^2^+2Fc^2^)/3'
_refine_ls_weighting_scheme calc
_refine_ls_wR_factor_gt 0.1378
_refine_ls_wR_factor_ref 0.1555
_reflns_number_gt 1516
_reflns_number_total 2676
_reflns_threshold_expression I>2\s(I)
_cod_data_source_file is5107.cif
_cod_data_source_block I
_cod_original_cell_volume 1447.85(18)
_cod_original_sg_symbol_H-M 'P 21/n'
_cod_database_code 2234690
_cod_database_fobs_code 2234690

loop_
_symmetry_equiv_pos_as_xyz
'x, y, z'
'-x+1/2, y+1/2, -z+1/2'
'-x, -y, -z'
'x-1/2, -y-1/2, z-1/2'

loop_
_atom_site_type_symbol
_atom_site_label
_atom_site_fract_x
_atom_site_fract_y
_atom_site_fract_z
_atom_site_U_iso_or_equiv
_atom_site_adp_type
_atom_site_calc_flag
_atom_site_refinement_flags
_atom_site_occupancy
_atom_site_symmetry_multiplicity
_atom_site_disorder_assembly
_atom_site_disorder_group
S S2 0.86759(10) 0.22270(15) 1.02672(6) 0.0941(4) Uani d . 1 1 . .
O O1 0.6522(2) 0.3191(3) 0.93576(13) 0.0697(6) Uani d . 1 1 . .
N N1 0.6491(2) 0.2726(3) 0.80711(15) 0.0627(7) Uani d . 1 1 . .
N N2 0.7564(2) 0.2228(3) 0.86200(15) 0.0628(6) Uani d . 1 1 . .
N N3 0.8999(2) 0.2802(4) 0.79288(16) 0.0707(7) Uani d . 1 1 . .
C C1 0.7617(3) 0.2516(4) 0.94048(19) 0.0672(8) Uani d . 1 1 . .
C C2 0.5908(3) 0.3288(4) 0.85393(19) 0.0620(8) Uani d . 1 1 A .
C C3 0.4743(3) 0.4013(4) 0.8291(2) 0.0651(8) Uani d . 1 1 . .
C C4 0.413(2) 0.451(3) 0.8829(15) 0.093(8) Uani d P 0.651(5) 1 A 1
H H4A 0.4370 0.4340 0.9396 0.111 Uiso calc PR 0.651(5) 1 A 1
C C5 0.2989(18) 0.542(3) 0.8296(11) 0.083(5) Uani d P 0.651(5) 1 A 1
H H5A 0.2436 0.5951 0.8503 0.100 Uiso calc PR 0.651(5) 1 A 1
C C6 0.2904(15) 0.533(2) 0.7508(13) 0.092(5) Uani d P 0.651(5) 1 A 1
H H6A 0.2254 0.5768 0.7096 0.110 Uiso calc PR 0.651(5) 1 A 1
S S1 0.4025(5) 0.4400(7) 0.7304(4) 0.0799(9) Uani d P 0.651(5) 1 A 1
S S1A 0.4022(12) 0.4715(16) 0.8908(8) 0.0785(19) Uani d P 0.349(5) 1 A 2
C C6A 0.293(3) 0.522(6) 0.825(3) 0.125(17) Uani d P 0.349(5) 1 A 2
H H6AA 0.2263 0.5592 0.8375 0.150 Uiso calc PR 0.349(5) 1 A 2
C C5A 0.292(3) 0.512(4) 0.745(2) 0.112(13) Uani d P 0.349(5) 1 A 2
H H5AA 0.2322 0.5508 0.6995 0.135 Uiso calc PR 0.349(5) 1 A 2
C C4A 0.416(3) 0.420(5) 0.745(2) 0.090(13) Uani d P 0.349(5) 1 A 2
H H4AA 0.4405 0.3878 0.7008 0.108 Uiso calc PR 0.349(5) 1 A 2
C C7 0.8480(3) 0.1488(4) 0.83120(19) 0.0694(8) Uani d . 1 1 . .
H H7A 0.9088 0.0953 0.8767 0.083 Uiso calc R 1 1 . .
H H7B 0.8143 0.0545 0.7918 0.083 Uiso calc R 1 1 . .
C C8 0.9964(3) 0.3838(6) 0.8467(2) 0.0919(12) Uani d . 1 1 . .
H H8A 0.9945 0.5035 0.8255 0.138 Uiso calc R 1 1 . .
H H8B 1.0697 0.3280 0.8492 0.138 Uiso calc R 1 1 . .
H H8C 0.9887 0.3883 0.9010 0.138 Uiso calc R 1 1 . .
C C9 0.8762(3) 0.2882(4) 0.70804(19) 0.0638(8) Uani d . 1 1 . .
C C10 0.9562(3) 0.3627(4) 0.6735(2) 0.0806(10) Uani d . 1 1 . .
H H10A 1.0280 0.4050 0.7073 0.097 Uiso calc R 1 1 . .
C C11 0.9293(5) 0.3740(6) 0.5890(3) 0.1074(15) Uani d . 1 1 . .
H H11A 0.9838 0.4249 0.5669 0.129 Uiso calc R 1 1 . .
C C12 0.8256(6) 0.3131(7) 0.5371(3) 0.1167(17) Uani d . 1 1 . .
H H12A 0.8090 0.3218 0.4803 0.140 Uiso calc R 1 1 . .
C C13 0.7459(4) 0.2383(5) 0.5709(3) 0.0997(14) Uani d . 1 1 . .
H H13A 0.6744 0.1965 0.5363 0.120 Uiso calc R 1 1 . .
C C14 0.7697(3) 0.2240(4) 0.6550(2) 0.0766(9) Uani d . 1 1 . .
H H14A 0.7150 0.1717 0.6764 0.092 Uiso calc R 1 1 . .

loop_
_atom_site_aniso_label
_atom_site_aniso_U_11
_atom_site_aniso_U_22
_atom_site_aniso_U_33
_atom_site_aniso_U_12
_atom_site_aniso_U_13
_atom_site_aniso_U_23
S2 0.0998(8) 0.1138(8) 0.0625(6) 0.0053(5) 0.0162(5) -0.0036(5)
O1 0.0771(16) 0.0794(14) 0.0594(13) -0.0076(10) 0.0311(12) -0.0051(9)
N1 0.0636(17) 0.0670(14) 0.0627(15) -0.0058(12) 0.0270(14) -0.0015(11)
N2 0.0631(18) 0.0750(15) 0.0545(14) -0.0025(12) 0.0245(14) -0.0021(11)
N3 0.0626(17) 0.0918(18) 0.0619(16) -0.0176(12) 0.0255(14) -0.0119(13)
C1 0.071(2) 0.0719(19) 0.0627(19) -0.0063(14) 0.0268(18) -0.0024(13)
C2 0.068(2) 0.0644(18) 0.0607(18) -0.0118(14) 0.0297(17) -0.0054(13)
C3 0.063(2) 0.0739(19) 0.065(2) -0.0117(14) 0.030(2) -0.0079(15)
C4 0.076(11) 0.096(9) 0.093(13) -0.001(6) 0.010(8) -0.011(6)
C5 0.092(12) 0.080(6) 0.099(9) -0.013(5) 0.059(9) -0.012(5)
C6 0.067(9) 0.082(6) 0.105(11) 0.002(5) -0.002(7) 0.002(6)
S1 0.071(2) 0.1025(17) 0.0634(11) -0.0140(14) 0.0171(11) -0.0039(14)
S1A 0.082(4) 0.087(3) 0.082(3) -0.006(3) 0.049(3) -0.006(3)
C6A 0.044(17) 0.13(3) 0.20(3) 0.002(14) 0.03(2) -0.03(2)
C5A 0.077(18) 0.18(3) 0.09(2) -0.040(14) 0.050(15) 0.024(17)
C4A 0.044(12) 0.130(18) 0.11(3) 0.011(9) 0.041(15) 0.031(12)
C7 0.070(2) 0.0747(19) 0.067(2) 0.0020(15) 0.0258(17) 0.0004(15)
C8 0.077(3) 0.115(3) 0.080(2) -0.026(2) 0.020(2) -0.016(2)
C9 0.065(2) 0.0672(17) 0.0646(19) 0.0082(14) 0.0283(17) -0.0042(13)
C10 0.088(3) 0.078(2) 0.090(3) 0.0077(17) 0.048(2) 0.0057(17)
C11 0.147(4) 0.096(3) 0.109(4) 0.034(3) 0.082(3) 0.026(3)
C12 0.175(5) 0.110(4) 0.072(3) 0.050(3) 0.049(3) 0.013(2)
C13 0.117(4) 0.099(3) 0.072(2) 0.027(2) 0.014(3) -0.010(2)
C14 0.080(2) 0.080(2) 0.070(2) 0.0079(17) 0.024(2) -0.0098(16)

loop_
_atom_type_symbol
_atom_type_description
_atom_type_scat_dispersion_real
_atom_type_scat_dispersion_imag
_atom_type_scat_source
C C 0.0181 0.0091 'International Tables Vol C Tables 4.2.6.8 and 6.1.1.4'
H H 0.0000 0.0000 'International Tables Vol C Tables 4.2.6.8 and 6.1.1.4'
N N 0.0311 0.0180 'International Tables Vol C Tables 4.2.6.8 and 6.1.1.4'
O O 0.0492 0.0322 'International Tables Vol C Tables 4.2.6.8 and 6.1.1.4'
S S 0.3331 0.5567 'International Tables Vol C Tables 4.2.6.8 and 6.1.1.4'

loop_
_geom_angle_atom_site_label_1
_geom_angle_atom_site_label_2
_geom_angle_atom_site_label_3
_geom_angle
C2 O1 C1 106.2(2)
C2 N1 N2 103.6(2)
C1 N2 N1 112.3(3)
C1 N2 C7 127.7(3)
N1 N2 C7 119.9(2)
C9 N3 C7 122.2(3)
C9 N3 C8 120.1(3)
C7 N3 C8 116.7(3)
N2 C1 O1 104.5(3)
N2 C1 S2 131.6(3)
O1 C1 S2 123.9(2)
N1 C2 O1 113.4(3)
N1 C2 C3 127.3(3)
O1 C2 C3 119.3(3)
C4 C3 C4A 116.9(19)
C4 C3 C2 124.6(12)
C4A C3 C2 118.5(15)
C4A C3 S1A 115.5(15)
C2 C3 S1A 126.0(6)
C4 C3 S1 114.3(12)
C2 C3 S1 121.0(3)
S1A C3 S1 112.7(6)
C3 C4 C5 106.2(16)
C3 C4 H4A 126.9
C5 C4 H4A 126.9
C6 C5 C4 110.7(15)
C6 C5 H5A 124.7
C4 C5 H5A 124.7
C5 C6 S1 115.3(13)
C5 C6 H6A 122.4
S1 C6 H6A 122.4
C6 S1 C3 93.3(8)
C6A S1A C3 96.2(18)
C5A C6A S1A 118(3)
C5A C6A H6AA 120.8
S1A C6A H6AA 120.8
C6A C5A C4A 107(3)
C6A C5A H5AA 126.3
C4A C5A H5AA 126.3
C3 C4A C5A 102(2)
C3 C4A H4AA 128.9
C5A C4A H4AA 128.9
N3 C7 N2 112.9(3)
N3 C7 H7A 109.0
N2 C7 H7A 109.0
N3 C7 H7B 109.0
N2 C7 H7B 109.0
H7A C7 H7B 107.8
N3 C8 H8A 109.5
N3 C8 H8B 109.5
H8A C8 H8B 109.5
N3 C8 H8C 109.5
H8A C8 H8C 109.5
H8B C8 H8C 109.5
C10 C9 N3 121.1(3)
C10 C9 C14 118.1(3)
N3 C9 C14 120.7(3)
C11 C10 C9 120.1(4)
C11 C10 H10A 119.9
C9 C10 H10A 119.9
C12 C11 C10 122.1(4)
C12 C11 H11A 119.0
C10 C11 H11A 119.0
C11 C12 C13 118.2(4)
C11 C12 H12A 120.9
C13 C12 H12A 120.9
C12 C13 C14 121.4(5)
C12 C13 H13A 119.3
C14 C13 H13A 119.3
C13 C14 C9 120.1(4)
C13 C14 H14A 120.0
C9 C14 H14A 120.0

loop_
_geom_bond_atom_site_label_1
_geom_bond_atom_site_label_2
_geom_bond_distance
S2 C1 1.632(3)
O1 C2 1.364(3)
O1 C1 1.382(4)
N1 C2 1.283(4)
N1 N2 1.385(3)
N2 C1 1.339(4)
N2 C7 1.464(4)
N3 C9 1.388(4)
N3 C7 1.423(4)
N3 C8 1.455(4)
C2 C3 1.432(4)
C3 C4 1.388(19)
C3 C4A 1.39(3)
C3 S1A 1.641(12)
C3 S1 1.663(6)
C4 C5 1.55(3)
C4 H4A 0.9300
C5 C6 1.32(3)
C5 H5A 0.9300
C6 S1 1.641(19)
C6 H6A 0.9300
S1A C6A 1.49(5)
C6A C5A 1.35(6)
C6A H6AA 0.9300
C5A C4A 1.63(5)
C5A H5AA 0.9300
C4A H4AA 0.9300
C7 H7A 0.9700
C7 H7B 0.9700
C8 H8A 0.9600
C8 H8B 0.9600
C8 H8C 0.9600
C9 C10 1.386(4)
C9 C14 1.400(5)
C10 C11 1.379(5)
C10 H10A 0.9300
C11 C12 1.360(6)
C11 H11A 0.9300
C12 C13 1.377(6)
C12 H12A 0.9300
C13 C14 1.378(5)
C13 H13A 0.9300
C14 H14A 0.9300

loop_
_geom_torsion_atom_site_label_1
_geom_torsion_atom_site_label_2
_geom_torsion_atom_site_label_3
_geom_torsion_atom_site_label_4
_geom_torsion
C2 N1 N2 C1 -0.7(3)
C2 N1 N2 C7 179.4(2)
N1 N2 C1 O1 1.3(3)
C7 N2 C1 O1 -178.9(3)
N1 N2 C1 S2 -177.7(2)
C7 N2 C1 S2 2.1(5)
C2 O1 C1 N2 -1.3(3)
C2 O1 C1 S2 177.8(2)
N2 N1 C2 O1 -0.2(3)
N2 N1 C2 C3 178.2(3)
C1 O1 C2 N1 1.0(3)
C1 O1 C2 C3 -177.6(3)
N1 C2 C3 C4 176.5(11)
O1 C2 C3 C4 -5.2(11)
N1 C2 C3 C4A -2.0(17)
O1 C2 C3 C4A 176.4(17)
N1 C2 C3 S1A 179.8(5)
O1 C2 C3 S1A -1.9(6)
N1 C2 C3 S1 -6.1(5)
O1 C2 C3 S1 172.2(3)
C4A C3 C4 C5 -8(2)
C2 C3 C4 C5 173.5(10)
S1A C3 C4 C5 6E1(3)
S1 C3 C4 C5 -4.1(17)
C3 C4 C5 C6 4(2)
C4 C5 C6 S1 -3(2)
C5 C6 S1 C3 0.2(15)
C4 C3 S1 C6 2.6(12)
C4A C3 S1 C6 13E1(2)
C2 C3 S1 C6 -175.1(6)
S1A C3 S1 C6 -0.3(8)
C4A C3 S1A C6A 3(3)
C2 C3 S1A C6A -179.0(19)
S1 C3 S1A C6A 6(2)
C3 S1A C6A C5A -6(4)
S1A C6A C5A C4A 7(5)
C4 C3 C4A C5A 4(3)
C2 C3 C4A C5A -177.8(14)
S1A C3 C4A C5A 1(3)
S1 C3 C4A C5A -52(19)
C6A C5A C4A C3 -4(4)
C9 N3 C7 N2 -106.3(3)
C8 N3 C7 N2 85.5(4)
C1 N2 C7 N3 -107.6(3)
N1 N2 C7 N3 72.2(3)
C7 N3 C9 C10 -154.3(3)
C8 N3 C9 C10 13.5(4)
C7 N3 C9 C14 26.8(4)
C8 N3 C9 C14 -165.3(3)
N3 C9 C10 C11 -178.1(3)
C14 C9 C10 C11 0.8(5)
C9 C10 C11 C12 -0.3(6)
C10 C11 C12 C13 0.1(6)
C11 C12 C13 C14 -0.3(6)
C12 C13 C14 C9 0.8(5)
C10 C9 C14 C13 -1.0(5)
N3 C9 C14 C13 177.9(3)
